data_7052667
loop_
_publ_author_name
'Mart\'i-Rujas, Javier'
'Kariuki, Benson M.'
'Hughes, Colan E.'
'Morte-R\'odenas, Anabel'
'Guo, Fang'
'Glavcheva-Laleva, Zornitza'
'Ta\,stem\"ur, Kemal'
'Ooi, Li-ling'
'Yeo, Lily'
'Harris, Kenneth D. M.'

_publ_section_title
;
 Structural diversity, but no polymorphism, in a homologous family of
 co-crystals of urea and \a,\w-dihydroxyalkanes
;
_journal_issue 7
_journal_name_full 'New Journal of Chemistry'
_journal_page_first 1515
_journal_paper_doi 10.1039/c1nj20040b
_journal_volume 35
_journal_year 2011
_chemical_formula_moiety 'C16 H34 O2, 2(C H4 N2 O)'
_chemical_formula_sum 'C18 H42 N4 O4'
_chemical_formula_weight 378.56
_chemical_name_systematic
;
?
;
_space_group_IT_number 2
_symmetry_cell_setting triclinic
_symmetry_space_group_name_Hall '-P 1'
_symmetry_space_group_name_H-M 'P -1'
_atom_sites_solution_hydrogens geom
_atom_sites_solution_primary direct
_atom_sites_solution_secondary difmap
_audit_creation_method SHELXL-97
_cell_angle_alpha 103.295(4)
_cell_angle_beta 92.698(3)
_cell_angle_gamma 101.711(5)
_cell_formula_units_Z 1
_cell_length_a 5.1973(5)
_cell_length_b 7.3964(12)
_cell_length_c 15.0141(16)
_cell_measurement_reflns_used 1615
_cell_measurement_temperature 298(2)
_cell_measurement_theta_max 24.30
_cell_measurement_theta_min 2.90
_cell_volume 547.33(12)
_computing_cell_refinement 'MSC Software'
_computing_data_collection 'MSC Software'
_computing_data_reduction 'MSC Software'
_computing_structure_refinement SHELXL97
_computing_structure_solution SHELXS86
_diffrn_ambient_temperature 298(2)
_diffrn_measured_fraction_theta_full 0.96
_diffrn_measured_fraction_theta_max 0.96
_diffrn_measurement_device_type 'Rigaku R-axis IIc Image plate'
_diffrn_measurement_method 'Image plate slices'
_diffrn_radiation_monochromator graphite
_diffrn_radiation_source 'Rotating anode'
_diffrn_radiation_type MoK\a
_diffrn_radiation_wavelength 0.71073
_diffrn_reflns_av_R_equivalents 0.0413
_diffrn_reflns_av_sigmaI/netI 0.0383
_diffrn_reflns_limit_h_max 6
_diffrn_reflns_limit_h_min -6
_diffrn_reflns_limit_k_max 8
_diffrn_reflns_limit_k_min -8
_diffrn_reflns_limit_l_max 18
_diffrn_reflns_limit_l_min -18
_diffrn_reflns_number 3090
_diffrn_reflns_theta_full 24.3
_diffrn_reflns_theta_max 24.30
_diffrn_reflns_theta_min 2.90
_exptl_absorpt_coefficient_mu 0.081
_exptl_absorpt_correction_type none
_exptl_crystal_colour colourless
_exptl_crystal_density_diffrn 1.148
_exptl_crystal_density_method 'not measured'
_exptl_crystal_description block
_exptl_crystal_F_000 210
_exptl_crystal_size_max 0.48
_exptl_crystal_size_mid 0.25
_exptl_crystal_size_min 0.10
_refine_diff_density_max 0.140
_refine_diff_density_min -0.210
_refine_diff_density_rms 0.030
_refine_ls_extinction_method none
_refine_ls_goodness_of_fit_ref 1.105
_refine_ls_hydrogen_treatment noref
_refine_ls_matrix_type fullcycle
_refine_ls_number_parameters 119
_refine_ls_number_reflns 1707
_refine_ls_number_restraints 0
_refine_ls_restrained_S_all 1.105
_refine_ls_R_factor_all 0.0589
_refine_ls_R_factor_gt 0.0556
_refine_ls_shift/su_max 0.001
_refine_ls_shift/su_mean 0.001
_refine_ls_structure_factor_coef Fsqd
_refine_ls_weighting_details 'calc w=1/[\s^2^(Fo^2^)+(0.1860P)^2^+0.0000P] where P=(Fo^2^+2Fc^2^)/3'
_refine_ls_weighting_scheme calc
_refine_ls_wR_factor_gt 0.1649
_refine_ls_wR_factor_ref 0.1650
_reflns_number_gt 1615
_reflns_number_total 1707
_reflns_threshold_expression >2sigma(I)
_cod_data_source_file c1nj20040b.txt
_cod_data_source_block diol16h
_cod_depositor_comments
;
The following automatic conversions were performed:

'_symmetry_cell_setting' value 'Triclinic' changed to 'triclinic'
according to /home/saulius/struct/CIF-dictionaries/cif_core.dic
dictionary named 'cif_core.dic' version 2.4.1 from 2010-06-29.

Automatic conversion script
Id: cif_fix_values 1715 2011-07-08 13:25:40Z adriana 
;
_cod_original_sg_symbol_H-M P-1
_cod_database_code 7052667

loop_
_symmetry_equiv_pos_as_xyz
'x, y, z'
'-x, -y, -z'

loop_
_atom_site_label
_atom_site_type_symbol
_atom_site_fract_x
_atom_site_fract_y
_atom_site_fract_z
_atom_site_U_iso_or_equiv
_atom_site_adp_type
_atom_site_occupancy
_atom_site_symmetry_multiplicity
_atom_site_calc_flag
_atom_site_refinement_flags
_atom_site_disorder_assembly
_atom_site_disorder_group
O1 O -0.2641(3) 0.6812(2) 0.4609(1) 0.048(1) Uani 1 1 d . . .
O2 O 0.0982(3) 0.0575(2) 0.3705(1) 0.051(1) Uani 1 1 d . . .
N1 N -0.7031(3) 0.6528(3) 0.4584(1) 0.052(1) Uani 1 1 d . . .
N2 N -0.4577(3) 0.8597(3) 0.3874(1) 0.051(1) Uani 1 1 d . . .
C1 C -0.4685(4) 0.7298(3) 0.4362(1) 0.039(1) Uani 1 1 d . . .
C3 C -0.0711(4) 0.2554(3) 0.2830(1) 0.044(1) Uani 1 1 d . . .
C8 C -0.3136(4) 0.8390(3) 0.0523(2) 0.049(1) Uani 1 1 d . . .
C4 C -0.0063(4) 0.3835(3) 0.2178(1) 0.048(1) Uani 1 1 d . . .
C7 C -0.3794(4) 0.7079(3) 0.1156(1) 0.049(1) Uani 1 1 d . . .
C5 C -0.2260(4) 0.4793(3) 0.1982(1) 0.049(1) Uani 1 1 d . . .
C2 C 0.1513(4) 0.1656(3) 0.3034(1) 0.049(1) Uani 1 1 d . . .
C9 C -0.5334(4) 0.9346(3) 0.0319(1) 0.048(1) Uani 1 1 d . . .
C6 C -0.1591(4) 0.6125(3) 0.1361(2) 0.050(1) Uani 1 1 d . . .
H92 H -0.5726 1.0044 0.0880 0.075 Uiso 1 1 d . . .
H2 H 0.1447 0.1752 0.4400 0.075 Uiso 1 1 d . . .
H72 H -0.4293 0.7706 0.1738 0.075 Uiso 1 1 d . . .
H62 H 0.0122 0.7148 0.1674 0.075 Uiso 1 1 d . . .
H41 H 0.0282 0.3075 0.1568 0.075 Uiso 1 1 d . . .
H11 H -0.6035 0.8990 0.3772 0.075 Uiso 1 1 d . . .
H12 H -0.3028 0.9128 0.3797 0.075 Uiso 1 1 d . . .
H13 H -0.7120 0.5594 0.4901 0.075 Uiso 1 1 d . . .
H14 H -0.8452 0.6799 0.4422 0.075 Uiso 1 1 d . . .
H32 H -0.1221 0.3259 0.3363 0.075 Uiso 1 1 d . . .
H31 H -0.2318 0.1557 0.2595 0.075 Uiso 1 1 d . . .
H51 H -0.3810 0.3875 0.1695 0.075 Uiso 1 1 d . . .
H52 H -0.2788 0.5415 0.2535 0.075 Uiso 1 1 d . . .
H42 H 0.1526 0.4779 0.2422 0.075 Uiso 1 1 d . . .
H61 H -0.1042 0.5520 0.0767 0.075 Uiso 1 1 d . . .
H21 H 0.1856 0.0725 0.2479 0.075 Uiso 1 1 d . . .
H22 H 0.3175 0.2681 0.3209 0.075 Uiso 1 1 d . . .
H82 H -0.1386 0.9372 0.0791 0.075 Uiso 1 1 d . . .
H81 H -0.2596 0.7655 -0.0059 0.075 Uiso 1 1 d . . .
H71 H -0.5443 0.6099 0.0916 0.075 Uiso 1 1 d . . .
H91 H -0.7096 0.8254 0.0052 0.075 Uiso 1 1 d . . .

loop_
_atom_site_aniso_label
_atom_site_aniso_U_11
_atom_site_aniso_U_22
_atom_site_aniso_U_33
_atom_site_aniso_U_23
_atom_site_aniso_U_13
_atom_site_aniso_U_12
O1 0.036(1) 0.060(1) 0.061(1) 0.032(1) 0.006(1) 0.018(1)
O2 0.052(1) 0.054(1) 0.056(1) 0.031(1) 0.002(1) 0.017(1)
N1 0.034(1) 0.060(1) 0.071(1) 0.031(1) 0.007(1) 0.013(1)
N2 0.046(1) 0.056(1) 0.065(1) 0.033(1) 0.009(1) 0.020(1)
C1 0.037(1) 0.041(1) 0.041(1) 0.011(1) 0.002(1) 0.014(1)
C3 0.043(1) 0.051(1) 0.048(1) 0.023(1) 0.005(1) 0.016(1)
C8 0.053(1) 0.053(1) 0.053(1) 0.029(1) 0.005(1) 0.021(1)
C4 0.049(1) 0.055(1) 0.050(1) 0.028(1) 0.007(1) 0.020(1)
C7 0.051(1) 0.056(1) 0.052(1) 0.029(1) 0.007(1) 0.022(1)
C5 0.052(1) 0.056(1) 0.050(1) 0.026(1) 0.007(1) 0.024(1)
C2 0.048(1) 0.055(1) 0.055(1) 0.029(1) 0.008(1) 0.020(1)
C9 0.052(1) 0.053(1) 0.050(1) 0.026(1) 0.007(1) 0.020(1)
C6 0.051(1) 0.057(1) 0.055(1) 0.031(1) 0.007(1) 0.021(1)

loop_
_atom_type_symbol
_atom_type_description
_atom_type_scat_dispersion_real
_atom_type_scat_dispersion_imag
_atom_type_scat_source
C C 0.0033 0.0016 'International Tables Vol C Tables 4.2.6.8 and 6.1.1.4'
H H 0.0000 0.0000 'International Tables Vol C Tables 4.2.6.8 and 6.1.1.4'
O O 0.0106 0.0060 'International Tables Vol C Tables 4.2.6.8 and 6.1.1.4'
N N 0.0061 0.0033 'International Tables Vol C Tables 4.2.6.8 and 6.1.1.4'

loop_
_geom_angle_atom_site_label_1
_geom_angle_atom_site_label_2
_geom_angle_atom_site_label_3
_geom_angle
_geom_angle_site_symmetry_1
_geom_angle_site_symmetry_3
_geom_angle_publ_flag
O1 C1 N1 120.8(2) . . ?
O1 C1 N2 121.3(2) . . ?
N1 C1 N2 117.9(2) . . ?
C2 C3 C4 112.9(2) . . ?
C7 C8 C9 114.2(2) . . ?
C5 C4 C3 113.7(2) . . ?
C8 C7 C6 114.2(2) . . ?
C6 C5 C4 113.9(2) . . ?
O2 C2 C3 112.8(2) . . ?
C8 C9 C9 114.0(2) . 2_475 ?
C5 C6 C7 114.3(2) . . ?
C2 O2 H2 102.8 . . ?
C1 N1 H13 118.1 . . ?
C1 N1 H14 123.6 . . ?
H13 N1 H14 118.2 . . ?
C1 N2 H11 117.9 . . ?
C1 N2 H12 114.4 . . ?
H11 N2 H12 126.2 . . ?
C2 C3 H32 111.9 . . ?
C4 C3 H32 108.4 . . ?
C2 C3 H31 109.6 . . ?
C4 C3 H31 111.5 . . ?
H32 C3 H31 102.1 . . ?
C7 C8 H82 108.8 . . ?
C9 C8 H82 112.0 . . ?
C7 C8 H81 108.7 . . ?
C9 C8 H81 111.0 . . ?
H82 C8 H81 101.3 . . ?
C5 C4 H41 106.3 . . ?
C3 C4 H41 110.1 . . ?
C5 C4 H42 109.9 . . ?
C3 C4 H42 109.4 . . ?
H41 C4 H42 107.2 . . ?
C8 C7 H72 113.1 . . ?
C6 C7 H72 107.3 . . ?
C8 C7 H71 111.3 . . ?
C6 C7 H71 109.8 . . ?
H72 C7 H71 100.3 . . ?
C6 C5 H51 106.8 . . ?
C4 C5 H51 110.9 . . ?
C6 C5 H52 111.1 . . ?
C4 C5 H52 109.8 . . ?
H51 C5 H52 103.7 . . ?
O2 C2 H21 104.6 . . ?
C3 C2 H21 111.9 . . ?
O2 C2 H22 113.0 . . ?
C3 C2 H22 108.3 . . ?
H21 C2 H22 105.9 . . ?
C8 C9 H92 107.7 . . ?
C9 C9 H92 109.4 2_475 . ?
C8 C9 H91 108.4 . . ?
C9 C9 H91 111.6 2_475 . ?
H92 C9 H91 105.4 . . ?
C5 C6 H62 107.3 . . ?
C7 C6 H62 110.8 . . ?
C5 C6 H61 113.7 . . ?
C7 C6 H61 107.3 . . ?
H62 C6 H61 102.9 . . ?

loop_
_geom_bond_atom_site_label_1
_geom_bond_atom_site_label_2
_geom_bond_distance
_geom_bond_site_symmetry_2
_geom_bond_publ_flag
O1 C1 1.255(2) . ?
O2 C2 1.427(2) . ?
N1 C1 1.329(2) . ?
N2 C1 1.330(2) . ?
C3 C2 1.498(3) . ?
C3 C4 1.516(3) . ?
C8 C7 1.510(3) . ?
C8 C9 1.514(3) . ?
C4 C5 1.512(3) . ?
C7 C6 1.516(3) . ?
C5 C6 1.509(3) . ?
C9 C9 1.514(4) 2_475 ?
O2 H2 1.174 . ?
N1 H13 0.919 . ?
N1 H14 0.843 . ?
N2 H11 0.884 . ?
N2 H12 0.847 . ?
C3 H32 0.931 . ?
C3 H31 0.984 . ?
C8 H82 1.039 . ?
C8 H81 1.002 . ?
C4 H41 1.003 . ?
C4 H42 0.961 . ?
C7 H72 0.964 . ?
C7 H71 0.994 . ?
C5 H51 0.952 . ?
C5 H52 0.934 . ?
C2 H21 0.999 . ?
C2 H22 1.006 . ?
C9 H92 0.937 . ?
C9 H91 1.081 . ?
C6 H62 1.053 . ?
C6 H61 0.985 . ?
